data_7058772
loop_
_publ_author_name
'Hayashi, Satoko'
'Uegaito, Manabu'
'Nishide, Taro'
'Tanaka, Eiichiro'
'Nakanishi, Waro'
'Sasamori, Takahiro'
'Tokitoh, Norihiro'
'Minoura, Mao'

_publ_section_title
;
 Nature of the E&#x22EF;E&#x2032; interactions (E, E&#x2032; = O, S, Se,
 and Te) at naphthalene 1,8-positions with fine details of the structures:
 experimental and theoretical investigations
;
_journal_issue 36
_journal_name_full 'New Journal of Chemistry'
_journal_page_first 14224
_journal_paper_doi 10.1039/C9NJ02198A
_journal_volume 43
_journal_year 2019
_chemical_formula_moiety 'C22 H16 O Se'
_chemical_formula_sum 'C22 H16 O Se'
_chemical_formula_weight 375.31
_space_group_crystal_system monoclinic
_space_group_IT_number 14
_space_group_name_Hall '-P 2ybc'
_space_group_name_H-M_alt 'P 1 21/c 1'
_symmetry_space_group_name_Hall '-P 2ybc'
_symmetry_space_group_name_H-M 'P 1 21/c 1'
_atom_sites_solution_hydrogens geom
_audit_creation_method SHELXL-2014/7
_audit_update_record
;
2019-07-25 deposited with the CCDC.    2019-08-08 downloaded from the CCDC.
;
_cell_angle_alpha 90
_cell_angle_beta 92.5953(7)
_cell_angle_gamma 90
_cell_formula_units_Z 4
_cell_length_a 8.16210(10)
_cell_length_b 15.6390(3)
_cell_length_c 13.0768(3)
_cell_measurement_reflns_used 11504
_cell_measurement_temperature 103(2)
_cell_measurement_theta_max 25.49
_cell_measurement_theta_min 2.82
_cell_volume 1667.50(5)
_computing_cell_refinement CrystalClear
_computing_data_collection CrystalClear
_computing_data_reduction CrystalClear
_computing_molecular_graphics 'Yadokari-XG 2011 (Wakita Nemoto et al., 2011)'
_computing_publication_material 'Yadokari-XG 2011 (Wakita,Nemoto et al., 2011)'
_computing_structure_refinement 'SHELXL-2014/7 (Sheldrick, 2014)'
_computing_structure_solution 'SHELXT-2014/7 (Sheldrick, 2014)'
_diffrn_ambient_temperature 103(2)
_diffrn_detector_area_resol_mean 7.31
_diffrn_measured_fraction_theta_full 1.000
_diffrn_measured_fraction_theta_max 1.000
_diffrn_measurement_device_type 'Rigaku Mercury'
_diffrn_measurement_method \w
_diffrn_radiation_monochromator graphite
_diffrn_radiation_source 'fine-focus sealed tube'
_diffrn_radiation_type MoK\a
_diffrn_radiation_wavelength 0.71069
_diffrn_reflns_av_R_equivalents 0.0507
_diffrn_reflns_av_unetI/netI 0.0363
_diffrn_reflns_Laue_measured_fraction_full 1.000
_diffrn_reflns_Laue_measured_fraction_max 1.000
_diffrn_reflns_limit_h_max 9
_diffrn_reflns_limit_h_min -8
_diffrn_reflns_limit_k_max 18
_diffrn_reflns_limit_k_min -18
_diffrn_reflns_limit_l_max 15
_diffrn_reflns_limit_l_min -15
_diffrn_reflns_number 11504
_diffrn_reflns_point_group_measured_fraction_full 1.000
_diffrn_reflns_point_group_measured_fraction_max 1.000
_diffrn_reflns_theta_full 25.240
_diffrn_reflns_theta_max 25.494
_diffrn_reflns_theta_min 2.498
_exptl_absorpt_coefficient_mu 2.256
_exptl_absorpt_correction_T_max 0.728
_exptl_absorpt_correction_T_min 0.602
_exptl_absorpt_correction_type multi-scan
_exptl_absorpt_process_details 'Jacobson, R. (1998) Private communication'
_exptl_crystal_colour colorless
_exptl_crystal_density_diffrn 1.495
_exptl_crystal_description prismatic
_exptl_crystal_F_000 760
_exptl_crystal_size_max 0.250
_exptl_crystal_size_mid 0.200
_exptl_crystal_size_min 0.150
_refine_diff_density_max 1.027
_refine_diff_density_min -1.000
_refine_diff_density_rms 0.274
_refine_ls_extinction_method none
_refine_ls_goodness_of_fit_ref 1.203
_refine_ls_hydrogen_treatment constr
_refine_ls_matrix_type full
_refine_ls_number_parameters 217
_refine_ls_number_reflns 3092
_refine_ls_number_restraints 0
_refine_ls_restrained_S_all 1.203
_refine_ls_R_factor_all 0.0437
_refine_ls_R_factor_gt 0.0379
_refine_ls_shift/su_max 0.000
_refine_ls_shift/su_mean 0.000
_refine_ls_structure_factor_coef Fsqd
_refine_ls_weighting_details 'w=1/[\s^2^(Fo^2^)+(0.0757P)^2^+0.2829P] where P=(Fo^2^+2Fc^2^)/3'
_refine_ls_weighting_scheme calc
_refine_ls_wR_factor_gt 0.1130
_refine_ls_wR_factor_ref 0.1213
_reflns_Friedel_coverage 0.000
_reflns_number_gt 2711
_reflns_number_total 3092
_reflns_threshold_expression 'I > 2\s(I)'
_cod_data_source_file c9nj02198a2.cif
_cod_data_source_block 3b_PhO-PhSe-Nap
_cod_depositor_comments 'Adding full bibliography for 7058768--7058773.cif.'
_cod_database_code 7058772
_shelx_shelxl_version_number 2014/7
_shelx_space_group_comment
;
The symmetry employed for this shelxl refinement is uniquely defined
by the following loop, which should always be used as a source of
symmetry information in preference to the above space-group names.
They are only intended as comments.
;
_shelx_estimated_absorpt_t_min 0.602
_shelx_estimated_absorpt_t_max 0.728

loop_
_space_group_symop_operation_xyz
'x, y, z'
'-x, y+1/2, -z+1/2'
'-x, -y, -z'
'x, -y-1/2, z-1/2'

loop_
_atom_site_label
_atom_site_type_symbol
_atom_site_fract_x
_atom_site_fract_y
_atom_site_fract_z
_atom_site_U_iso_or_equiv
_atom_site_adp_type
_atom_site_occupancy
_atom_site_site_symmetry_order
_atom_site_calc_flag
_atom_site_refinement_flags_posn
_atom_site_refinement_flags_adp
Se1 Se 0.12481(4) -0.09271(2) 0.69061(2) 0.01619(16) Uani 1 1 d . .
C1 C 0.1857(4) -0.17365(19) 0.5886(2) 0.0173(7) Uani 1 1 d . .
C2 C 0.1009(4) -0.1795(2) 0.4941(2) 0.0198(7) Uani 1 1 d . .
H1 H 0.0203 -0.1380 0.4749 0.024 Uiso 1 1 calc R U
C3 C 0.1338(4) -0.2456(2) 0.4282(2) 0.0229(7) Uani 1 1 d . .
H2 H 0.0775 -0.2487 0.3631 0.027 Uiso 1 1 calc R U
C4 C 0.2491(4) -0.3076(2) 0.4566(3) 0.0241(7) Uani 1 1 d . .
H3 H 0.2708 -0.3532 0.4112 0.029 Uiso 1 1 calc R U
C5 C 0.3321(4) -0.3029(2) 0.5509(3) 0.0232(7) Uani 1 1 d . .
H4 H 0.4091 -0.3460 0.5708 0.028 Uiso 1 1 calc R U
C6 C 0.3032(4) -0.2350(2) 0.6170(2) 0.0196(7) Uani 1 1 d . .
H5 H 0.3631 -0.2306 0.6807 0.024 Uiso 1 1 calc R U
C7 C 0.2088(4) 0.01266(19) 0.6360(2) 0.0157(6) Uani 1 1 d . .
C8 C 0.2790(4) 0.0140(2) 0.5422(2) 0.0190(7) Uani 1 1 d . .
H6 H 0.2808 -0.0370 0.5027 0.023 Uiso 1 1 calc R U
C9 C 0.3482(4) 0.08907(19) 0.5036(3) 0.0208(7) Uani 1 1 d . .
H7 H 0.3954 0.0882 0.4385 0.025 Uiso 1 1 calc R U
C10 C 0.3480(4) 0.1636(2) 0.5590(3) 0.0218(7) Uani 1 1 d . .
H8 H 0.3971 0.2137 0.5329 0.026 Uiso 1 1 calc R U
C11 C 0.2742(4) 0.16594(19) 0.6555(2) 0.0169(6) Uani 1 1 d . .
C12 C 0.2727(4) 0.2425(2) 0.7127(3) 0.0219(7) Uani 1 1 d . .
H9 H 0.3235 0.2922 0.6867 0.026 Uiso 1 1 calc R U
C13 C 0.1999(4) 0.2468(2) 0.8046(3) 0.0228(7) Uani 1 1 d . .
H10 H 0.2015 0.2987 0.8423 0.027 Uiso 1 1 calc R U
C14 C 0.1230(4) 0.1745(2) 0.8430(2) 0.0206(7) Uani 1 1 d . .
H11 H 0.0693 0.1780 0.9058 0.025 Uiso 1 1 calc R U
C15 C 0.1246(4) 0.09852(18) 0.7905(2) 0.0160(7) Uani 1 1 d . .
C16 C 0.2011(4) 0.09017(17) 0.6948(2) 0.0154(7) Uani 1 1 d . .
O1 O 0.0577(2) 0.02646(13) 0.83468(15) 0.0165(5) Uani 1 1 d . .
C17 C -0.1135(4) 0.0183(2) 0.8316(2) 0.0164(6) Uani 1 1 d . .
C18 C -0.2122(4) 0.0524(2) 0.7525(2) 0.0204(7) Uani 1 1 d . .
H12 H -0.1663 0.0854 0.7000 0.024 Uiso 1 1 calc R U
C19 C -0.3805(4) 0.0368(2) 0.7522(2) 0.0229(7) Uani 1 1 d . .
H13 H -0.4499 0.0593 0.6985 0.027 Uiso 1 1 calc R U
C20 C -0.4480(4) -0.0107(2) 0.8286(3) 0.0241(7) Uani 1 1 d . .
H14 H -0.5629 -0.0206 0.8276 0.029 Uiso 1 1 calc R U
C21 C -0.3462(4) -0.0439(2) 0.9071(3) 0.0238(7) Uani 1 1 d . .
H15 H -0.3923 -0.0762 0.9602 0.029 Uiso 1 1 calc R U
C22 C -0.1776(4) -0.03035(19) 0.9087(2) 0.0193(7) Uani 1 1 d . .
H16 H -0.1079 -0.0540 0.9615 0.023 Uiso 1 1 calc R U

loop_
_atom_site_aniso_label
_atom_site_aniso_U_11
_atom_site_aniso_U_22
_atom_site_aniso_U_33
_atom_site_aniso_U_23
_atom_site_aniso_U_13
_atom_site_aniso_U_12
Se1 0.0212(2) 0.0125(2) 0.0151(2) -0.00030(11) 0.00273(13) -0.00067(11)
C1 0.0219(16) 0.0134(16) 0.0169(15) -0.0012(12) 0.0025(12) -0.0015(12)
C2 0.0209(16) 0.0203(17) 0.0181(16) 0.0011(13) -0.0017(12) 0.0012(13)
C3 0.0273(18) 0.0246(19) 0.0165(16) -0.0021(14) -0.0006(13) -0.0011(15)
C4 0.0322(19) 0.0164(16) 0.0243(17) -0.0030(14) 0.0071(14) -0.0003(14)
C5 0.0275(18) 0.0173(16) 0.0254(17) 0.0064(14) 0.0083(14) 0.0057(14)
C6 0.0210(16) 0.0215(17) 0.0162(15) 0.0026(13) -0.0004(12) 0.0019(13)
C7 0.0160(14) 0.0136(15) 0.0171(15) 0.0014(12) -0.0027(12) 0.0013(12)
C8 0.0204(15) 0.0157(16) 0.0207(16) -0.0001(13) -0.0014(12) 0.0021(13)
C9 0.0219(17) 0.0251(19) 0.0157(17) 0.0026(12) 0.0032(13) 0.0049(13)
C10 0.0208(17) 0.0191(17) 0.0255(17) 0.0074(14) 0.0012(13) -0.0038(13)
C11 0.0148(15) 0.0158(16) 0.0199(16) 0.0018(13) -0.0020(12) 0.0004(12)
C12 0.0214(17) 0.0134(16) 0.0303(18) 0.0028(14) -0.0058(14) 0.0003(13)
C13 0.0255(17) 0.0170(16) 0.0252(18) -0.0037(14) -0.0065(14) 0.0040(13)
C14 0.0204(16) 0.0210(18) 0.0201(16) -0.0041(13) -0.0016(13) 0.0057(13)
C15 0.0135(15) 0.0161(16) 0.0181(16) 0.0027(12) -0.0040(12) -0.0010(11)
C16 0.0124(15) 0.0137(16) 0.0197(17) 0.0031(11) -0.0051(12) 0.0010(11)
O1 0.0154(11) 0.0180(11) 0.0161(11) 0.0021(9) 0.0015(8) 0.0005(9)
C17 0.0174(15) 0.0156(16) 0.0164(15) -0.0062(12) 0.0017(12) 0.0007(12)
C18 0.0196(16) 0.0253(18) 0.0163(15) 0.0013(13) 0.0014(12) 0.0016(13)
C19 0.0216(17) 0.0263(19) 0.0204(17) -0.0001(14) -0.0033(13) 0.0033(14)
C20 0.0176(16) 0.0195(17) 0.035(2) -0.0066(14) 0.0004(14) -0.0024(13)
C21 0.0267(18) 0.0189(18) 0.0261(18) 0.0010(14) 0.0070(14) -0.0031(14)
C22 0.0238(16) 0.0155(16) 0.0184(16) 0.0001(13) -0.0005(13) 0.0001(13)

loop_
_atom_type_symbol
_atom_type_description
_atom_type_scat_dispersion_real
_atom_type_scat_dispersion_imag
_atom_type_scat_source
C C 0.0033 0.0016 'International Tables Vol C Tables 4.2.6.8 and 6.1.1.4'
H H 0.0000 0.0000 'International Tables Vol C Tables 4.2.6.8 and 6.1.1.4'
O O 0.0106 0.0060 'International Tables Vol C Tables 4.2.6.8 and 6.1.1.4'
Se Se -0.0929 2.2259 'International Tables Vol C Tables 4.2.6.8 and 6.1.1.4'

loop_
_geom_angle_atom_site_label_1
_geom_angle_atom_site_label_2
_geom_angle_atom_site_label_3
_geom_angle
C1 Se1 C7 101.44(13)
C2 C1 C6 119.9(3)
C2 C1 Se1 121.8(2)
C6 C1 Se1 117.7(2)
C3 C2 C1 120.1(3)
C3 C2 H1 119.9
C1 C2 H1 119.9
C2 C3 C4 120.2(3)
C2 C3 H2 119.9
C4 C3 H2 119.9
C5 C4 C3 120.0(3)
C5 C4 H3 120.0
C3 C4 H3 120.0
C4 C5 C6 120.2(3)
C4 C5 H4 119.9
C6 C5 H4 119.9
C1 C6 C5 119.5(3)
C1 C6 H5 120.2
C5 C6 H5 120.2
C8 C7 C16 119.6(3)
C8 C7 Se1 120.7(2)
C16 C7 Se1 119.7(2)
C7 C8 C9 121.5(3)
C7 C8 H6 119.3
C9 C8 H6 119.3
C10 C9 C8 120.6(3)
C10 C9 H7 119.7
C8 C9 H7 119.7
C9 C10 C11 120.0(3)
C9 C10 H8 120.0
C11 C10 H8 120.0
C12 C11 C10 120.3(3)
C12 C11 C16 119.9(3)
C10 C11 C16 119.8(3)
C13 C12 C11 121.4(3)
C13 C12 H9 119.3
C11 C12 H9 119.3
C12 C13 C14 119.8(3)
C12 C13 H10 120.1
C14 C13 H10 120.1
C15 C14 C13 120.4(3)
C15 C14 H11 119.8
C13 C14 H11 119.8
C14 C15 O1 118.8(3)
C14 C15 C16 122.1(3)
O1 C15 C16 119.0(3)
C15 C16 C11 116.4(3)
C15 C16 C7 125.2(3)
C11 C16 C7 118.4(3)
C15 O1 C17 118.1(2)
C22 C17 C18 121.8(3)
C22 C17 O1 116.0(3)
C18 C17 O1 122.1(3)
C17 C18 C19 118.3(3)
C17 C18 H12 120.9
C19 C18 H12 120.9
C20 C19 C18 121.2(3)
C20 C19 H13 119.4
C18 C19 H13 119.4
C19 C20 C21 119.4(3)
C19 C20 H14 120.3
C21 C20 H14 120.3
C22 C21 C20 120.7(3)
C22 C21 H15 119.6
C20 C21 H15 119.6
C17 C22 C21 118.7(3)
C17 C22 H16 120.7
C21 C22 H16 120.7

loop_
_geom_bond_atom_site_label_1
_geom_bond_atom_site_label_2
_geom_bond_distance
Se1 C1 1.920(3)
Se1 C7 1.934(3)
C1 C2 1.393(4)
C1 C6 1.395(4)
C2 C3 1.379(4)
C2 H1 0.9500
C3 C4 1.391(5)
C3 H2 0.9500
C4 C5 1.381(5)
C4 H3 0.9500
C5 C6 1.396(5)
C5 H4 0.9500
C6 H5 0.9500
C7 C8 1.378(4)
C7 C16 1.439(4)
C8 C9 1.407(4)
C8 H6 0.9500
C9 C10 1.373(5)
C9 H7 0.9500
C10 C11 1.423(4)
C10 H8 0.9500
C11 C12 1.412(4)
C11 C16 1.433(4)
C12 C13 1.366(5)
C12 H9 0.9500
C13 C14 1.397(5)
C13 H10 0.9500
C14 C15 1.373(4)
C14 H11 0.9500
C15 O1 1.389(4)
C15 C16 1.429(5)
O1 C17 1.402(3)
C17 C22 1.384(4)
C17 C18 1.388(4)
C18 C19 1.395(5)
C18 H12 0.9500
C19 C20 1.379(5)
C19 H13 0.9500
C20 C21 1.393(5)
C20 H14 0.9500
C21 C22 1.392(5)
C21 H15 0.9500
C22 H16 0.9500

loop_
_geom_torsion_atom_site_label_1
_geom_torsion_atom_site_label_2
_geom_torsion_atom_site_label_3
_geom_torsion_atom_site_label_4
_geom_torsion
C6 C1 C2 C3 -0.4(5)
Se1 C1 C2 C3 -171.4(2)
C1 C2 C3 C4 1.4(5)
C2 C3 C4 C5 -0.5(5)
C3 C4 C5 C6 -1.4(5)
C2 C1 C6 C5 -1.4(5)
Se1 C1 C6 C5 169.9(2)
C4 C5 C6 C1 2.3(5)
C16 C7 C8 C9 1.9(5)
Se1 C7 C8 C9 -176.8(2)
C7 C8 C9 C10 0.2(5)
C8 C9 C10 C11 -1.4(5)
C9 C10 C11 C12 -179.6(3)
C9 C10 C11 C16 0.4(5)
C10 C11 C12 C13 178.7(3)
C16 C11 C12 C13 -1.3(4)
C11 C12 C13 C14 -0.8(5)
C12 C13 C14 C15 2.0(5)
C13 C14 C15 O1 175.2(3)
C13 C14 C15 C16 -1.1(5)
C14 C15 C16 C11 -0.9(4)
O1 C15 C16 C11 -177.3(2)
C14 C15 C16 C7 179.5(3)
O1 C15 C16 C7 3.1(4)
C12 C11 C16 C15 2.1(4)
C10 C11 C16 C15 -177.9(3)
C12 C11 C16 C7 -178.3(3)
C10 C11 C16 C7 1.7(4)
C8 C7 C16 C15 176.7(3)
Se1 C7 C16 C15 -4.6(4)
C8 C7 C16 C11 -2.9(4)
Se1 C7 C16 C11 175.8(2)
C14 C15 O1 C17 77.6(3)
C16 C15 O1 C17 -105.9(3)
C15 O1 C17 C22 -153.7(3)
C15 O1 C17 C18 30.2(4)
C22 C17 C18 C19 0.3(5)
O1 C17 C18 C19 176.2(3)
C17 C18 C19 C20 0.4(5)
C18 C19 C20 C21 -0.3(5)
C19 C20 C21 C22 -0.6(5)
C18 C17 C22 C21 -1.1(5)
O1 C17 C22 C21 -177.2(3)
C20 C21 C22 C17 1.2(5)
